data_7717548
loop_
_publ_author_name
'Risi, Matthew C.'
'Stj&#xe4;rnhage, Julia'
'Henderson, William'
'Lane, Joseph R.'
'Hartinger, Christian G.'
'Saunders, Graham C.'

_publ_section_title
;
 The coordination chemistry and anticancer activity of
 organo-ruthenium(II), -iridium(III) and -rhodium(III) complexes with
 sulfonyl-substituted thiourea ligands.
;
_journal_name_full 'Dalton transactions (Cambridge, England : 2003)'
_journal_paper_doi 10.1039/d4dt02733g
_journal_year 2024
_chemical_formula_moiety 'C44 H53 Ir N7 O4 P S4, 3[H2O], 2[CH4O]'
_chemical_formula_sum 'C46 H67 Ir N7 O9 P S4'
_chemical_formula_weight 1213.541
_space_group_crystal_system monoclinic
_space_group_IT_number 14
_space_group_name_Hall '-P 2ybc'
_space_group_name_H-M_alt 'P 1 21/c 1'
_symmetry_Int_Tables_number 14
_atom_sites_solution_primary iterative
_audit_creation_date 2024-11-06
_audit_creation_method
;
Olex2 1.5
(compiled 2023.08.24 svn.re1ec1418 for OlexSys, GUI svn.r6817)
;
_audit_update_record
;
2024-11-06 deposited with the CCDC.	2024-11-13 downloaded from the CCDC.
;
_cell_angle_alpha 90
_cell_angle_beta 91.392(1)
_cell_angle_gamma 90
_cell_formula_units_Z 4
_cell_length_a 11.9061(2)
_cell_length_b 16.4040(2)
_cell_length_c 26.5797(3)
_cell_measurement_reflns_used 31840
_cell_measurement_temperature 99.9(5)
_cell_measurement_theta_max 74.0050
_cell_measurement_theta_min 3.1390
_cell_volume 5189.69(12)
_computing_cell_refinement 'CrysAlisPro 1.171.40.84a (Rigaku OD, 2020)'
_computing_data_collection 'CrysAlisPro 1.171.40.84a (Rigaku OD, 2020)'
_computing_data_reduction 'CrysAlisPro 1.171.40.84a (Rigaku OD, 2020)'
_computing_molecular_graphics 'Olex2 1.5 (Dolomanov et al., 2009)'
_computing_publication_material 'Olex2 1.5 (Dolomanov et al., 2009)'
_computing_structure_refinement 'olex2.refine 1.5 (Bourhis et al., 2015)'
_computing_structure_solution 'olex2.solve 1.5 (Bourhis et al., 2015)'
_diffrn_ambient_environment N~2~
_diffrn_ambient_temperature 99.9(5)
_diffrn_detector 'Hybrid Pixel Array Detector'
_diffrn_detector_area_resol_mean 5.8140
_diffrn_detector_type 'Pilatus 200K'
_diffrn_measured_fraction_theta_full 1.0000
_diffrn_measured_fraction_theta_max 0.9877
_diffrn_measurement_details
;
List of Runs (angles in degrees, time in seconds):

  # Type    Start    End  Width  t~exp~   \w     \q     \k     \f   Frames
#--------------------------------------------------------------------------
  1  \w    -37.00  33.00   0.50    0.20    --  -46.98  38.00 -90.00  140
  2  \w    -13.00  13.00   0.50    0.20    --  -46.98  19.00-120.00   52
  3  \w    -39.00   3.00   0.50    0.20    --  -46.98  38.00-150.00   84
  4  \w    -47.00 -22.00   0.50    1.00    --  -90.25 112.00-133.00   50
  5  \w    -67.00 -42.00   0.50    0.20    --  -46.98 112.00-133.00   50
  6  \w    -44.00 -18.00   0.50    1.00    --  -90.25  45.00-180.00   52
  7  \w    -77.00 -15.00   0.50    1.00    --  -90.25  77.00-120.00  124
  8  \w    -48.00 -16.00   0.50    1.00    --  -90.25  45.00 -60.00   64
  9  \w    -64.00  -7.00   0.50    0.20    --  -46.98  57.00 -30.00  114
 10  \w    -51.00 -13.00   0.50    1.00    --  -90.25  45.00  60.00   76
 11  \w    -44.00 -12.00   0.50    1.00    --  -90.25  45.00  90.00   64
 12  \w   -120.00 -26.00   0.50    0.20    --  -46.98 -57.00 120.00  188
 13  \w     29.00  90.00   0.50    0.20    --   46.98-112.00 134.00  122
 14  \w     66.00 109.00   0.50    1.00    --  100.91-112.00 134.00   86
 15  \w     63.00 103.00   0.50    1.00    --  100.91 -95.00  60.00   80
 16  \w     82.00 108.00   0.50    1.00    --  100.91-111.00  30.00   52
 17  \w     76.00 102.00   0.50    1.00    --  100.91 -95.00 -30.00   52
 18  \w     82.00 108.00   0.50    1.00    --  100.91-111.00 -90.00   52
 19  \w     76.00 103.00   0.50    1.00    --  100.91-111.00-120.00   54
 20  \w     58.00 101.00   0.50    1.00    --  100.91 -77.00-120.00   86
 21  \w     62.00 106.00   0.50    1.00    --  100.91-111.00 -30.00   88
 22  \w     43.00 100.00   0.50    1.00    --  100.91 -95.00-120.00  114
 23  \w     34.00  66.00   0.50    1.00    --  100.91-111.00 -90.00   64
 24  \w     28.00  58.00   0.50    1.00    --  100.91 -61.00 -90.00   60
 25  \w     31.00  72.00   0.50    1.00    --  100.91 -95.00 -30.00   82
 26  \w     29.00  58.00   0.50    1.00    --  100.91 -61.00  30.00   58
 27  \w     30.00  71.00   0.50    1.00    --  100.91 -61.00  60.00   82
 28  \w     28.00 108.00   0.50    1.00    --  100.91-111.00  60.00  160
 29  \w     43.00  97.00   0.50    1.00    --  100.91-111.00 150.00  108
 30  \w     28.00  53.00   0.50    1.00    --  100.91 -61.00  90.00   50
 31  \w     24.00  51.00   0.50    1.00    --  100.91 -45.00  60.00   54
 32  \w     23.00  51.00   0.50    1.00    --  100.91 -45.00  90.00   56
 33  \w     23.00  48.00   0.50    1.00    --  100.91 -45.00  30.00   50
 34  \w     26.00  97.00   0.50    1.00    --  100.91 -77.00 -30.00  142
 35  \w     28.00  61.00   0.50    1.00    --  100.91-111.00-120.00   66
 36  \w     23.00  92.00   0.50    1.00    --  100.91 -95.00-180.00  138
 37  \w     24.00  51.00   0.50    1.00    --  100.91 -45.00 -90.00   54
 38  \w     23.00  48.00   0.50    1.00    --  100.91 -45.00-120.00   50
 39  \w     29.00  60.00   0.50    1.00    --  100.91 -61.00-180.00   62
 40  \w     26.00 108.00   0.50    1.00    --  100.91-111.00-180.00  164
 41  \w     29.00  71.00   0.50    1.00    --  100.91 -61.00 -30.00   84
 42  \w     23.00  56.00   0.50    1.00    --  100.91-111.00 -30.00   66
 43  \w     25.00  51.00   0.50    1.00    --  100.91-111.00  30.00   52
 44  \w     31.00  56.00   0.50    1.00    --  100.91 -95.00  60.00   50
 45  \w     24.00  50.00   0.50    1.00    --  100.91 -45.00 150.00   52
 46  \w     82.00 176.00   0.50    1.00    --  100.91  30.00  60.00  188
 47  \w     82.00 177.00   0.50    1.00    --  100.91  30.00  30.00  190
 48  \w    114.00 153.00   0.50    1.00    --  100.91 112.00-133.00   78
 49  \w    -31.00  26.00   0.50    0.20    --   46.98 -19.00 120.00  114
 50  \w   -100.00 -29.00   0.50    0.20    --  -46.98 -57.00-120.00  142
 51  \w   -123.00 -78.00   0.50    0.20    --  -46.98-125.00-150.00   90
 52  \w   -119.00 -83.00   0.50    0.20    --  -46.98-125.00 -60.00   72
 53  \w   -120.00 -94.00   0.50    0.20    --  -46.98-125.00 -30.00   52
 54  \w   -145.00-105.00   0.50    1.00    --  -90.25 -77.00  60.00   80
 55  \w   -123.00 -89.00   0.50    0.20    --  -46.98-112.00 134.00   68
 56  \w   -125.00-100.00   0.50    1.00    --  -90.25-112.00 134.00   50
;
_diffrn_measurement_device 'four-circle diffractometer'
_diffrn_measurement_device_type 'XtaLAB Synergy, Dualflex, Pilatus 200K'
_diffrn_measurement_method '\w scans'
_diffrn_orient_matrix_type 'CrysAlisPro convention (1999,Acta A55,543-557)'
_diffrn_orient_matrix_UB_11 -0.0000914000
_diffrn_orient_matrix_UB_12 -0.0922122000
_diffrn_orient_matrix_UB_13 0.0109876000
_diffrn_orient_matrix_UB_21 -0.1292665000
_diffrn_orient_matrix_UB_22 -0.0005657000
_diffrn_orient_matrix_UB_23 -0.0041781000
_diffrn_orient_matrix_UB_31 0.0062607000
_diffrn_orient_matrix_UB_32 -0.0177839000
_diffrn_orient_matrix_UB_33 -0.0567798000
_diffrn_radiation_monochromator mirror
_diffrn_radiation_probe x-ray
_diffrn_radiation_type 'Cu K\a'
_diffrn_radiation_wavelength 1.54184
_diffrn_reflns_av_R_equivalents 0.0699
_diffrn_reflns_av_unetI/netI 0.0386
_diffrn_reflns_Laue_measured_fraction_full 1.0000
_diffrn_reflns_Laue_measured_fraction_max 0.9877
_diffrn_reflns_limit_h_max 14
_diffrn_reflns_limit_h_min -14
_diffrn_reflns_limit_k_max 20
_diffrn_reflns_limit_k_min -20
_diffrn_reflns_limit_l_max 24
_diffrn_reflns_limit_l_min -32
_diffrn_reflns_number 77729
_diffrn_reflns_point_group_measured_fraction_full 1.0000
_diffrn_reflns_point_group_measured_fraction_max 0.9877
_diffrn_reflns_theta_full 67.6840
_diffrn_reflns_theta_max 74.30
_diffrn_reflns_theta_min 3.17
_diffrn_source 'micro-focus sealed X-ray tube'
_diffrn_source_type 'PhotonJet (Cu) X-ray Source'
_exptl_absorpt_coefficient_mu 7.268
_exptl_absorpt_correction_T_max 1.00000
_exptl_absorpt_correction_T_min 0.69946
_exptl_absorpt_correction_type multi-scan
_exptl_absorpt_process_details
;
CrysAlisPro 1.171.40.84a (Rigaku Oxford Diffraction, 2020)
Empirical absorption correction using spherical harmonics,
implemented in SCALE3 ABSPACK scaling algorithm.
;
_exptl_crystal_colour 'clear yellow'
_exptl_crystal_colour_lustre clear
_exptl_crystal_colour_primary yellow
_exptl_crystal_density_diffrn 1.553
_exptl_crystal_description needle
_exptl_crystal_F_000 2476.778
_exptl_crystal_size_max 0.18
_exptl_crystal_size_mid 0.1
_exptl_crystal_size_min 0.1
_refine_diff_density_max 1.6116
_refine_diff_density_min -1.3007
_refine_diff_density_rms 0.1318
_refine_ls_d_res_high 0.8008
_refine_ls_d_res_low 13.9584
_refine_ls_extinction_coef 0.00022(2)
_refine_ls_extinction_expression Fc^*^=kFc[1+0.001xFc^2^\l^3^/sin(2\q)]^-1/4^
_refine_ls_goodness_of_fit_ref 0.7073
_refine_ls_hydrogen_treatment constr
_refine_ls_matrix_type full
_refine_ls_number_constraints 86
_refine_ls_number_parameters 558
_refine_ls_number_reflns 10450
_refine_ls_number_restraints 0
_refine_ls_restrained_S_all 0.7073
_refine_ls_R_factor_all 0.0476
_refine_ls_R_factor_gt 0.0437
_refine_ls_shift/su_max 0.0006
_refine_ls_shift/su_mean 0.0000
_refine_ls_structure_factor_coef Fsqd
_refine_ls_weighting_details 'w=1/[\s^2^(Fo^2^)+(0.0929P)^2^+53.4582P] where P=(Fo^2^+2Fc^2^)/3'
_refine_ls_weighting_scheme calc
_refine_ls_wR_factor_gt 0.1209
_refine_ls_wR_factor_ref 0.1249
_reflns_Friedel_coverage 0.0
_reflns_limit_h_max 14
_reflns_limit_h_min -14
_reflns_limit_k_max 20
_reflns_limit_k_min 0
_reflns_limit_l_max 32
_reflns_limit_l_min 0
_reflns_number_gt 9567
_reflns_number_total 10450
_reflns_threshold_expression I>=2u(I)
_cod_data_source_file d4dt02733g2.cif
_cod_data_source_block MCR_12
_cod_original_formula_sum 'C46 H67 Ir1 N7 O9 P1 S4'
_cod_database_code 7717548
_chemical_oxdiff_formula C30H39IrN5O2PS2
_reflns_odcompleteness_completeness 99.96
_reflns_odcompleteness_iscentric 1
_reflns_odcompleteness_theta 68.13
_olex2_refinement_description
;
1. Fixed Uiso
 At 1.2 times of:
  All C(H) groups, All C(H,H) groups, All N(H) groups
 At 1.5 times of:
  All C(H,H,H) groups
2.a Secondary CH2 refined with riding coordinates:
 C6aa(H6aa,H6ab), C30(H30a,H30b), C3aa(H3aa,H3ab), C5aa(H5aa,H5ab), C28(H28a,
 H28b), C4aa(H4aa,H4ab)
2.b Aromatic/amide H refined with riding coordinates:
 N1(H1), N1a(H1a), C22a(H22a), C16a(H16a), C12a(H12a), C13a(H13a), C26(H26),
 C26a(H26a), C23a(H23a), C22(H22), C25a(H25a), C25(H25), C15a(H15a), C12(H12),
 C14a(H14a), C23(H23), C16(H16), C13(H13), C15(H15), C14(H14)
2.c Idealised Me refined as rotating group:
 C37(H37a,H37b,H37c), C36(H36a,H36b,H36c), C39(H39a,H39b,H39c), C38(H38a,H38b,
 H38c), C40(H40a,H40b,H40c), C27a(H27a,H27b,H27c), C27(H27d,H27e,H27f)
;
_smtbx_masks_special_details
;
A solvent mask was calculated and 282 electrons were 
found in a volume of 1074\%A^3^ in 1 void per unit cell. 
This is consistent with the presence of 
3[H2O], 2[CH4O] per Formula Unit 
which account for 264 electrons 
per unit cell.
;
_olex2_submission_special_instructions 'No special instructions were received'
_oxdiff_exptl_absorpt_empirical_details
;
Empirical correction (ABSPACK) includes:
- Absorption correction using spherical harmonics
- Frame scaling
;
_oxdiff_exptl_absorpt_empirical_full_max 2.708
_oxdiff_exptl_absorpt_empirical_full_min 0.564

loop_
_space_group_symop_id
_space_group_symop_operation_xyz
1 x,y,z
2 -x,y+1/2,-z+1/2
3 -x,-y,-z
4 x,-y-1/2,z-1/2

loop_
_atom_site_label
_atom_site_type_symbol
_atom_site_fract_x
_atom_site_fract_y
_atom_site_fract_z
_atom_site_U_iso_or_equiv
_atom_site_adp_type
_atom_site_occupancy
_atom_site_refinement_flags_posn
Ir1 Ir 0.231798(16) 0.449871(12) 0.346074(7) 0.02660(9) Uani 1.000000 .
S1a S 0.40611(9) 0.43367(7) 0.39069(4) 0.0287(2) Uani 1.000000 .
S8 S 0.66951(10) 0.46391(8) 0.41184(4) 0.0301(2) Uani 1.000000 .
P1 P 0.14586(10) 0.38465(7) 0.41021(4) 0.0270(2) Uani 1.000000 .
S1 S 0.21605(10) 0.32761(7) 0.29940(5) 0.0320(3) Uani 1.000000 .
S2 S 0.18461(11) 0.16555(8) 0.24045(5) 0.0353(3) Uani 1.000000 .
O14 O 0.7895(3) 0.4645(2) 0.40715(14) 0.0382(8) Uani 1.000000 .
O13 O 0.6264(3) 0.4179(2) 0.45358(13) 0.0363(8) Uani 1.000000 .
O2 O 0.1884(4) 0.0818(2) 0.22494(16) 0.0454(9) Uani 1.000000 .
O1 O 0.2003(4) 0.2263(3) 0.20187(14) 0.0459(9) Uani 1.000000 .
N2a N 0.6219(3) 0.4336(3) 0.35783(16) 0.0326(9) Uani 1.000000 .
N1 N 0.3738(3) 0.2409(3) 0.34843(16) 0.0325(9) Uani 1.000000 .
H1 H 0.3861(3) 0.2876(3) 0.36209(16) 0.0391(11) Uiso 1.000000 R
N1a N 0.4837(4) 0.4016(3) 0.29979(15) 0.0320(9) Uani 1.000000 .
H1a H 0.4129(4) 0.3940(3) 0.29433(15) 0.0384(11) Uiso 1.000000 R
N3 N 0.1439(4) 0.2589(3) 0.47897(16) 0.0363(10) Uani 1.000000 .
N6 N 0.0546(5) 0.3878(3) 0.50375(16) 0.0450(12) Uani 1.000000 .
N2 N 0.2752(4) 0.1719(3) 0.28625(17) 0.0342(9) Uani 1.000000 .
N5 N -0.0393(4) 0.3000(3) 0.44064(17) 0.0404(10) Uani 1.000000 .
C32 C 0.1119(4) 0.5072(3) 0.29269(19) 0.0311(10) Uani 1.000000 .
C31 C 0.1091(4) 0.5526(3) 0.33918(19) 0.0304(10) Uani 1.000000 .
C1 C 0.2930(4) 0.2402(3) 0.31127(18) 0.0279(9) Uani 1.000000 .
C6aa C 0.1246(5) 0.3181(4) 0.51954(19) 0.0425(13) Uani 1.000000 .
H6aa H 0.0886(5) 0.2903(4) 0.54706(19) 0.0510(16) Uiso 1.000000 R
H6ab H 0.1965(5) 0.3382(4) 0.53205(19) 0.0510(16) Uiso 1.000000 R
C30 C 0.2125(4) 0.2943(3) 0.43987(19) 0.0325(10) Uani 1.000000 .
H30a H 0.2255(4) 0.2535(3) 0.41423(19) 0.0390(12) Uiso 1.000000 R
H30b H 0.2849(4) 0.3098(3) 0.45443(19) 0.0390(12) Uiso 1.000000 R
C22a C 0.6659(4) 0.6233(3) 0.38473(18) 0.0358(11) Uani 1.000000 .
H22a H 0.7080(4) 0.6070(3) 0.35752(18) 0.0430(13) Uiso 1.000000 R
C35 C 0.2192(4) 0.5850(3) 0.34943(19) 0.0323(10) Uani 1.000000 .
C3aa C 0.0073(4) 0.3406(3) 0.39598(19) 0.0343(11) Uani 1.000000 .
H3aa H 0.0134(4) 0.3012(3) 0.36895(19) 0.0411(13) Uiso 1.000000 R
H3ab H -0.0436(4) 0.3834(3) 0.38463(19) 0.0411(13) Uiso 1.000000 R
C16a C 0.6473(5) 0.4370(3) 0.2494(2) 0.0376(11) Uani 1.000000 .
H16a H 0.6701(5) 0.4765(3) 0.2726(2) 0.0451(14) Uiso 1.000000 R
C21 C 0.0501(4) 0.1815(3) 0.2656(2) 0.0364(11) Uani 1.000000 .
C12a C 0.5184(5) 0.3312(3) 0.2222(2) 0.0372(11) Uani 1.000000 .
H12a H 0.4545(5) 0.3002(3) 0.2277(2) 0.0447(14) Uiso 1.000000 R
C11a C 0.5535(4) 0.3899(3) 0.25754(18) 0.0321(10) Uani 1.000000 .
C1a C 0.5139(4) 0.4230(3) 0.34709(18) 0.0297(10) Uani 1.000000 .
C37 C 0.0161(5) 0.4635(3) 0.2666(2) 0.0415(13) Uani 1.000000 .
H37a H 0.0422(10) 0.4125(13) 0.2536(14) 0.0622(19) Uiso 1.000000 GR
H37b H -0.0422(16) 0.454(2) 0.2902(5) 0.0622(19) Uiso 1.000000 GR
H37c H -0.013(2) 0.4965(12) 0.2395(11) 0.0622(19) Uiso 1.000000 GR
C21a C 0.6283(4) 0.5667(3) 0.41863(19) 0.0337(11) Uani 1.000000 .
C33 C 0.2227(4) 0.5178(3) 0.27239(18) 0.0324(10) Uani 1.000000 .
C34 C 0.2885(4) 0.5646(3) 0.3065(2) 0.0312(10) Uani 1.000000 .
C13a C 0.5792(5) 0.3195(3) 0.1792(2) 0.0432(13) Uani 1.000000 .
H13a H 0.5558(5) 0.2808(3) 0.1556(2) 0.0518(15) Uiso 1.000000 R
C26 C 0.0217(5) 0.1450(4) 0.3108(2) 0.0421(12) Uani 1.000000 .
H26 H 0.0743(5) 0.1134(4) 0.3284(2) 0.0506(15) Uiso 1.000000 R
C26a C 0.5655(4) 0.5912(4) 0.45957(19) 0.0364(11) Uani 1.000000 .
H26a H 0.5402(4) 0.5527(4) 0.48237(19) 0.0437(14) Uiso 1.000000 R
C24a C 0.5794(5) 0.7311(4) 0.4322(2) 0.0433(13) Uani 1.000000 .
C23a C 0.6403(5) 0.7049(4) 0.3915(2) 0.0433(13) Uani 1.000000 .
H23a H 0.6646(5) 0.7429(4) 0.3682(2) 0.0520(15) Uiso 1.000000 R
C22 C -0.0282(5) 0.2290(4) 0.2401(3) 0.0482(15) Uani 1.000000 .
H22 H -0.0099(5) 0.2538(4) 0.2099(3) 0.0578(17) Uiso 1.000000 R
C25a C 0.5408(5) 0.6726(4) 0.4662(2) 0.0431(13) Uani 1.000000 .
H25a H 0.4985(5) 0.6889(4) 0.4934(2) 0.0517(15) Uiso 1.000000 R
C5aa C 0.1135(6) 0.4398(3) 0.4684(2) 0.0428(13) Uani 1.000000 .
H5aa H 0.1828(6) 0.4592(3) 0.4841(2) 0.0514(16) Uiso 1.000000 R
H5ab H 0.0673(6) 0.4869(3) 0.4601(2) 0.0514(16) Uiso 1.000000 R
C36 C 0.0069(5) 0.5704(3) 0.3681(2) 0.0381(11) Uani 1.000000 .
H36a H -0.0450(16) 0.5258(12) 0.3646(14) 0.0572(17) Uiso 1.000000 GR
H36b H 0.0272(7) 0.577(3) 0.4030(3) 0.0572(17) Uiso 1.000000 GR
H36c H -0.028(2) 0.6193(15) 0.3554(11) 0.0572(17) Uiso 1.000000 GR
C25 C -0.0839(5) 0.1558(4) 0.3296(3) 0.0469(14) Uani 1.000000 .
H25 H -0.1025(5) 0.1308(4) 0.3597(3) 0.0563(17) Uiso 1.000000 R
C28 C 0.0340(5) 0.2326(3) 0.4582(2) 0.0399(12) Uani 1.000000 .
H28a H -0.0047(5) 0.2021(3) 0.4838(2) 0.0479(14) Uiso 1.000000 R
H28b H 0.0463(5) 0.1960(3) 0.4302(2) 0.0479(14) Uiso 1.000000 R
C39 C 0.4050(5) 0.5948(4) 0.2989(2) 0.0441(13) Uani 1.000000 .
H39a H 0.4470(13) 0.592(3) 0.3301(5) 0.066(2) Uiso 1.000000 GR
H39b H 0.4408(14) 0.5616(18) 0.2742(13) 0.066(2) Uiso 1.000000 GR
H39c H 0.4022(5) 0.6503(10) 0.2874(17) 0.066(2) Uiso 1.000000 GR
C24 C -0.1636(5) 0.2039(4) 0.3041(3) 0.0522(16) Uani 1.000000 .
C38 C 0.2573(5) 0.4864(4) 0.2220(2) 0.0434(13) Uani 1.000000 .
H38a H 0.3370(8) 0.493(3) 0.2188(7) 0.0651(19) Uiso 1.000000 GR
H38b H 0.238(4) 0.4298(8) 0.2191(7) 0.0651(19) Uiso 1.000000 GR
H38c H 0.219(3) 0.517(2) 0.1958(2) 0.0651(19) Uiso 1.000000 GR
C40 C 0.2540(5) 0.6375(3) 0.3920(2) 0.0430(13) Uani 1.000000 .
H40a H 0.216(3) 0.6207(18) 0.4217(5) 0.0646(19) Uiso 1.000000 GR
H40b H 0.3337(8) 0.633(2) 0.3976(11) 0.0646(19) Uiso 1.000000 GR
H40c H 0.235(4) 0.6931(5) 0.3843(7) 0.0646(19) Uiso 1.000000 GR
C4aa C -0.0511(5) 0.3578(4) 0.4824(2) 0.0503(16) Uani 1.000000 .
H4aa H -0.0953(5) 0.4040(4) 0.4706(2) 0.0603(19) Uiso 1.000000 R
H4ab H -0.0926(5) 0.3314(4) 0.5089(2) 0.0603(19) Uiso 1.000000 R
C11 C 0.4408(5) 0.1763(4) 0.3681(2) 0.0393(12) Uani 1.000000 .
C15a C 0.7070(5) 0.4242(4) 0.2060(2) 0.0419(12) Uani 1.000000 .
H15a H 0.7701(5) 0.4560(4) 0.2002(2) 0.0502(15) Uiso 1.000000 R
C12 C 0.4442(6) 0.0986(4) 0.3494(3) 0.0507(15) Uani 1.000000 .
H12 H 0.4014(6) 0.0849(4) 0.3209(3) 0.0608(18) Uiso 1.000000 R
C14a C 0.6751(5) 0.3653(4) 0.1710(2) 0.0436(13) Uani 1.000000 .
H14a H 0.7174(5) 0.3567(4) 0.1425(2) 0.0523(16) Uiso 1.000000 R
C23 C -0.1345(5) 0.2398(4) 0.2595(3) 0.0559(17) Uani 1.000000 .
H23 H -0.1869(5) 0.2717(4) 0.2421(3) 0.067(2) Uiso 1.000000 R
C16 C 0.5068(6) 0.1969(5) 0.4104(2) 0.066(2) Uani 1.000000 .
H16 H 0.5078(6) 0.2501(5) 0.4226(2) 0.080(3) Uiso 1.000000 R
C27a C 0.5563(8) 0.8207(4) 0.4407(3) 0.064(2) Uani 1.000000 .
H27a H 0.589(4) 0.8521(5) 0.4143(12) 0.096(3) Uiso 1.000000 GR
H27b H 0.4767(8) 0.8298(7) 0.441(2) 0.096(3) Uiso 1.000000 GR
H27c H 0.589(4) 0.8371(9) 0.4726(10) 0.096(3) Uiso 1.000000 GR
C27 C -0.2768(6) 0.2175(5) 0.3269(4) 0.072(2) Uani 1.000000 .
H27d H -0.311(2) 0.1659(5) 0.334(2) 0.108(4) Uiso 1.000000 GR
H27e H -0.2675(8) 0.248(4) 0.3576(13) 0.108(4) Uiso 1.000000 GR
H27f H -0.3242(19) 0.247(4) 0.3037(11) 0.108(4) Uiso 1.000000 GR
C13 C 0.5116(7) 0.0401(5) 0.3730(3) 0.070(2) Uani 1.000000 .
H13 H 0.5136(7) -0.0125(5) 0.3601(3) 0.084(3) Uiso 1.000000 R
C15 C 0.5713(9) 0.1360(7) 0.4341(3) 0.096(4) Uani 1.000000 .
H15 H 0.6122(9) 0.1482(7) 0.4634(3) 0.116(4) Uiso 1.000000 R
C14 C 0.5749(9) 0.0593(6) 0.4149(3) 0.092(3) Uani 1.000000 .
H14 H 0.6202(9) 0.0199(6) 0.4303(3) 0.110(4) Uiso 1.000000 R

loop_
_atom_site_aniso_label
_atom_site_aniso_U_11
_atom_site_aniso_U_22
_atom_site_aniso_U_33
_atom_site_aniso_U_12
_atom_site_aniso_U_13
_atom_site_aniso_U_23
Ir1 0.02436(12) 0.02312(12) 0.03194(13) -0.00069(7) -0.00713(8) 0.00006(7)
S1a 0.0231(5) 0.0311(6) 0.0316(6) -0.0011(4) -0.0054(4) -0.0043(4)
S8 0.0231(5) 0.0344(6) 0.0325(6) 0.0008(4) -0.0061(4) 0.0010(5)
P1 0.0276(6) 0.0242(5) 0.0288(6) 0.0009(4) -0.0057(4) 0.0013(4)
S1 0.0328(6) 0.0260(5) 0.0368(6) -0.0017(4) -0.0096(5) -0.0050(5)
S2 0.0357(6) 0.0321(6) 0.0379(6) 0.0041(5) -0.0046(5) -0.0086(5)
O14 0.0252(17) 0.048(2) 0.041(2) 0.0008(15) -0.0065(15) 0.0023(16)
O13 0.0316(18) 0.041(2) 0.0354(18) 0.0061(15) -0.0053(14) 0.0040(15)
O2 0.047(2) 0.037(2) 0.051(2) 0.0082(17) -0.0083(18) -0.0170(18)
O1 0.062(3) 0.041(2) 0.0352(19) 0.0035(19) -0.0022(18) -0.0013(16)
N2a 0.024(2) 0.038(2) 0.035(2) 0.0037(17) -0.0026(16) -0.0030(18)
N1 0.028(2) 0.033(2) 0.036(2) 0.0054(17) -0.0062(17) 0.0001(17)
N1a 0.028(2) 0.037(2) 0.031(2) -0.0086(17) -0.0023(16) -0.0036(17)
N3 0.042(2) 0.036(2) 0.031(2) 0.0043(19) 0.0017(18) 0.0092(18)
N6 0.065(3) 0.045(3) 0.025(2) 0.017(2) -0.002(2) 0.0064(19)
N2 0.031(2) 0.032(2) 0.040(2) 0.0030(17) -0.0010(17) -0.0024(18)
N5 0.032(2) 0.049(3) 0.041(2) 0.005(2) 0.0060(18) 0.012(2)
C32 0.027(2) 0.029(2) 0.037(2) 0.0042(19) -0.0085(19) 0.006(2)
C31 0.032(2) 0.019(2) 0.040(3) 0.0102(18) -0.009(2) 0.0091(18)
C1 0.025(2) 0.028(2) 0.031(2) 0.0006(18) 0.0026(18) -0.0002(18)
C6aa 0.058(4) 0.041(3) 0.027(2) 0.015(3) -0.004(2) 0.005(2)
C30 0.025(2) 0.034(3) 0.037(3) 0.0042(19) -0.0042(19) 0.003(2)
C22a 0.037(3) 0.046(3) 0.024(2) 0.009(2) -0.0023(19) -0.001(2)
C35 0.033(3) 0.025(2) 0.039(3) 0.0037(19) -0.001(2) 0.0078(19)
C3aa 0.032(3) 0.037(3) 0.033(2) 0.001(2) -0.006(2) 0.000(2)
C16a 0.037(3) 0.039(3) 0.037(3) -0.005(2) -0.005(2) -0.006(2)
C21 0.034(3) 0.029(2) 0.045(3) 0.001(2) -0.011(2) -0.008(2)
C12a 0.045(3) 0.028(2) 0.038(3) -0.007(2) -0.003(2) -0.004(2)
C11a 0.035(3) 0.031(2) 0.030(2) -0.002(2) -0.0040(19) -0.0046(19)
C1a 0.033(2) 0.024(2) 0.032(2) -0.0027(19) -0.0088(19) -0.0023(18)
C37 0.041(3) 0.036(3) 0.047(3) 0.001(2) -0.018(2) 0.003(2)
C21a 0.027(2) 0.040(3) 0.034(2) -0.003(2) -0.0118(19) -0.003(2)
C33 0.039(3) 0.032(3) 0.026(2) 0.003(2) -0.0009(19) 0.0106(19)
C34 0.033(3) 0.018(2) 0.042(3) -0.0057(18) 0.004(2) 0.0076(19)
C13a 0.053(3) 0.034(3) 0.042(3) -0.003(2) -0.004(2) -0.010(2)
C26 0.040(3) 0.038(3) 0.048(3) -0.000(2) -0.007(2) -0.013(2)
C26a 0.033(3) 0.046(3) 0.030(2) -0.006(2) -0.004(2) -0.004(2)
C24a 0.052(3) 0.038(3) 0.039(3) 0.009(3) -0.012(2) -0.006(2)
C23a 0.055(3) 0.039(3) 0.036(3) 0.003(3) -0.007(2) -0.000(2)
C22 0.046(3) 0.032(3) 0.066(4) 0.006(2) -0.018(3) -0.005(3)
C25a 0.044(3) 0.045(3) 0.040(3) 0.001(2) -0.008(2) -0.010(2)
C5aa 0.061(4) 0.034(3) 0.034(3) 0.013(3) -0.008(2) -0.001(2)
C36 0.035(3) 0.033(3) 0.045(3) 0.002(2) -0.005(2) 0.008(2)
C25 0.035(3) 0.045(3) 0.061(4) -0.006(2) 0.000(3) -0.015(3)
C28 0.041(3) 0.037(3) 0.042(3) -0.001(2) 0.003(2) 0.009(2)
C39 0.037(3) 0.041(3) 0.055(3) -0.005(2) 0.003(2) 0.002(3)
C24 0.041(3) 0.041(3) 0.075(4) -0.005(3) -0.005(3) -0.024(3)
C38 0.050(3) 0.039(3) 0.041(3) 0.004(3) -0.005(2) 0.002(2)
C40 0.045(3) 0.030(3) 0.054(3) -0.003(2) -0.005(3) -0.003(2)
C4aa 0.049(3) 0.057(4) 0.046(3) 0.026(3) 0.015(3) 0.018(3)
C11 0.035(3) 0.050(3) 0.033(3) 0.010(2) -0.002(2) 0.001(2)
C15a 0.040(3) 0.047(3) 0.039(3) -0.007(2) 0.000(2) -0.004(2)
C12 0.050(4) 0.044(3) 0.057(4) 0.015(3) -0.004(3) 0.005(3)
C14a 0.057(4) 0.047(3) 0.027(2) -0.000(3) 0.005(2) -0.002(2)
C23 0.039(3) 0.042(3) 0.087(5) 0.012(3) -0.016(3) -0.015(3)
C16 0.071(5) 0.088(6) 0.040(3) 0.047(4) -0.019(3) -0.015(3)
C27a 0.110(6) 0.038(3) 0.042(3) 0.019(4) -0.002(4) -0.007(3)
C27 0.039(3) 0.066(5) 0.112(6) 0.003(3) 0.003(4) -0.043(5)
C13 0.073(5) 0.062(5) 0.075(5) 0.035(4) -0.004(4) 0.011(4)
C15 0.099(7) 0.129(9) 0.059(5) 0.069(7) -0.028(5) -0.013(5)
C14 0.111(8) 0.102(7) 0.063(5) 0.068(6) -0.007(5) 0.018(5)

loop_
_atom_type_symbol
_atom_type_scat_dispersion_real
_atom_type_scat_dispersion_imag
_atom_type_scat_Cromer_Mann_a1
_atom_type_scat_Cromer_Mann_a2
_atom_type_scat_Cromer_Mann_a3
_atom_type_scat_Cromer_Mann_a4
_atom_type_scat_Cromer_Mann_b1
_atom_type_scat_Cromer_Mann_b2
_atom_type_scat_Cromer_Mann_b3
_atom_type_scat_Cromer_Mann_b4
_atom_type_scat_Cromer_Mann_c
_atom_type_scat_source
_atom_type_scat_dispersion_source
C 0.01788 0.00908 2.31000 1.02000 1.58860 0.86500 20.84390 10.20750 0.56870 51.65120 0.21560 'International Tables Volume C Table 6.1.1.4 (pp. 500-502)' 'Brennan, Cowan, Rev. Sci. Instrum., 1992, 63, 850'
H 0.00000 0.00000 0.49300 0.32291 0.14019 0.04081 10.51090 26.12570 3.14236 57.79970 0.00304 'International Tables Volume C Table 6.1.1.4 (pp. 500-502)' 'Brennan, Cowan, Rev. Sci. Instrum., 1992, 63, 850'
Ir -4.64402 6.58672 27.30490 16.72960 15.61150 5.83377 1.59279 8.86553 0.41792 45.00110 11.47220 'International Tables Volume C Table 6.1.1.4 (pp. 500-502)' 'Brennan, Cowan, Rev. Sci. Instrum., 1992, 63, 850'
N 0.03110 0.01806 12.21260 3.13220 2.01250 1.16630 0.00570 9.89330 28.99750 0.58260 -11.52900 'International Tables Volume C Table 6.1.1.4 (pp. 500-502)' 'Brennan, Cowan, Rev. Sci. Instrum., 1992, 63, 850'
O 0.04960 0.03234 3.04850 2.28680 1.54630 0.86700 13.27710 5.70110 0.32390 32.90890 0.25080 'International Tables Volume C Table 6.1.1.4 (pp. 500-502)' 'Brennan, Cowan, Rev. Sci. Instrum., 1992, 63, 850'
P 0.29730 0.43501 6.43450 4.17910 1.78000 1.49080 1.90670 27.15700 0.52600 68.16450 1.11490 'International Tables Volume C Table 6.1.1.4 (pp. 500-502)' 'Brennan, Cowan, Rev. Sci. Instrum., 1992, 63, 850'
S 0.33376 0.55840 6.90530 5.20340 1.43790 1.58630 1.46790 22.21510 0.25360 56.17200 0.86690 'International Tables Volume C Table 6.1.1.4 (pp. 500-502)' 'Brennan, Cowan, Rev. Sci. Instrum., 1992, 63, 850'

loop_
_geom_angle_atom_site_label_1
_geom_angle_atom_site_label_2
_geom_angle_atom_site_label_3
_geom_angle
_geom_angle_site_symmetry_1
_geom_angle_site_symmetry_3
_geom_angle_publ_flag
P1 Ir1 S1a 88.67(4) . . ?
S1 Ir1 S1a 102.94(4) . . ?
S1 Ir1 P1 87.87(4) . . ?
C32 Ir1 S1a 156.01(14) . . ?
C32 Ir1 P1 112.81(14) . . ?
C32 Ir1 S1 88.98(14) . . ?
C31 Ir1 S1a 133.28(13) . . ?
C31 Ir1 P1 96.37(14) . . ?
C31 Ir1 S1 123.60(13) . . ?
C31 Ir1 C32 38.00(19) . . ?
C35 Ir1 S1a 98.63(13) . . ?
C35 Ir1 P1 113.98(13) . . ?
C35 Ir1 S1 149.60(13) . . ?
C35 Ir1 C32 63.66(18) . . ?
C35 Ir1 C31 37.55(18) . . ?
C33 Ir1 S1a 120.75(14) . . ?
C33 Ir1 P1 150.47(14) . . ?
C33 Ir1 S1 87.82(14) . . ?
C33 Ir1 C32 37.90(19) . . ?
C33 Ir1 C31 62.50(19) . . ?
C33 Ir1 C35 62.62(19) . . ?
C34 Ir1 S1a 93.33(14) . . ?
C34 Ir1 P1 151.92(14) . . ?
C34 Ir1 S1 118.76(14) . . ?
C34 Ir1 C32 62.70(19) . . ?
C34 Ir1 C31 62.47(18) . . ?
C34 Ir1 C35 38.05(18) . . ?
C34 Ir1 C33 36.35(19) . . ?
C1a S1a Ir1 108.93(16) . . ?
O13 S8 O14 116.3(2) . . ?
N2a S8 O14 104.7(2) . . ?
N2a S8 O13 113.6(2) . . ?
C21a S8 O14 106.3(2) . . ?
C21a S8 O13 108.4(2) . . ?
C21a S8 N2a 107.0(2) . . ?
C30 P1 Ir1 119.99(17) . . ?
C3aa P1 Ir1 116.72(17) . . ?
C3aa P1 C30 98.4(2) . . ?
C5aa P1 Ir1 120.3(2) . . ?
C5aa P1 C30 97.6(2) . . ?
C5aa P1 C3aa 99.3(3) . . ?
C1 S1 Ir1 125.03(17) . . ?
O1 S2 O2 116.8(3) . . ?
N2 S2 O2 104.7(2) . . ?
N2 S2 O1 113.3(2) . . ?
C21 S2 O2 106.6(3) . . ?
C21 S2 O1 107.4(3) . . ?
C21 S2 N2 107.5(2) . . ?
C1a N2a S8 123.5(4) . . ?
C1 N1 H1 115.0(3) . . ?
C11 N1 H1 115.0(3) . . ?
C11 N1 C1 129.9(5) . . ?
C11a N1a H1a 115.7(3) . . ?
C1a N1a H1a 115.7(3) . . ?
C1a N1a C11a 128.5(4) . . ?
C30 N3 C6aa 111.1(4) . . ?
C28 N3 C6aa 108.3(5) . . ?
C28 N3 C30 110.9(4) . . ?
C5aa N6 C6aa 111.1(5) . . ?
C4aa N6 C6aa 109.1(5) . . ?
C4aa N6 C5aa 111.8(4) . . ?
C1 N2 S2 122.2(4) . . ?
C28 N5 C3aa 111.1(4) . . ?
C4aa N5 C3aa 111.2(5) . . ?
C4aa N5 C28 108.1(4) . . ?
C31 C32 Ir1 72.3(3) . . ?
C37 C32 Ir1 124.6(4) . . ?
C37 C32 C31 127.4(5) . . ?
C33 C32 Ir1 73.1(3) . . ?
C33 C32 C31 107.3(4) . . ?
C33 C32 C37 125.0(5) . . ?
C32 C31 Ir1 69.7(3) . . ?
C35 C31 Ir1 70.9(3) . . ?
C35 C31 C32 108.3(4) . . ?
C36 C31 Ir1 130.4(3) . . ?
C36 C31 C32 125.5(5) . . ?
C36 C31 C35 125.8(5) . . ?
N1 C1 S1 119.2(4) . . ?
N2 C1 S1 122.4(4) . . ?
N2 C1 N1 118.4(4) . . ?
N6 C6aa N3 113.7(4) . . ?
H6aa C6aa N3 108.8(3) . . ?
H6aa C6aa N6 108.8(3) . . ?
H6ab C6aa N3 108.8(3) . . ?
H6ab C6aa N6 108.8(3) . . ?
H6ab C6aa H6aa 107.7 . . ?
N3 C30 P1 112.4(3) . . ?
H30a C30 P1 109.13(17) . . ?
H30a C30 N3 109.1(3) . . ?
H30b C30 P1 109.13(16) . . ?
H30b C30 N3 109.1(3) . . ?
H30b C30 H30a 107.9 . . ?
C21a C22a H22a 120.3(3) . . ?
C23a C22a H22a 120.3(3) . . ?
C23a C22a C21a 119.4(5) . . ?
C31 C35 Ir1 71.6(3) . . ?
C34 C35 Ir1 72.6(3) . . ?
C34 C35 C31 107.2(4) . . ?
C40 C35 Ir1 126.6(4) . . ?
C40 C35 C31 127.0(5) . . ?
C40 C35 C34 125.4(5) . . ?
N5 C3aa P1 111.4(3) . . ?
H3aa C3aa P1 109.35(17) . . ?
H3aa C3aa N5 109.3(3) . . ?
H3ab C3aa P1 109.35(17) . . ?
H3ab C3aa N5 109.3(3) . . ?
H3ab C3aa H3aa 108.0 . . ?
C11a C16a H16a 120.7(3) . . ?
C15a C16a H16a 120.7(3) . . ?
C15a C16a C11a 118.6(5) . . ?
C26 C21 S2 120.2(4) . . ?
C22 C21 S2 120.3(5) . . ?
C22 C21 C26 119.5(6) . . ?
C11a C12a H12a 120.1(3) . . ?
C13a C12a H12a 120.1(3) . . ?
C13a C12a C11a 119.8(5) . . ?
C16a C11a N1a 122.5(4) . . ?
C12a C11a N1a 116.8(5) . . ?
C12a C11a C16a 120.6(5) . . ?
N2a C1a S1a 124.5(4) . . ?
N1a C1a S1a 117.3(4) . . ?
N1a C1a N2a 118.2(5) . . ?
H37a C37 C32 109.5 . . ?
H37b C37 C32 109.5 . . ?
H37b C37 H37a 109.5 . . ?
H37c C37 C32 109.5 . . ?
H37c C37 H37a 109.5 . . ?
H37c C37 H37b 109.5 . . ?
C22a C21a S8 118.8(4) . . ?
C26a C21a S8 120.7(4) . . ?
C26a C21a C22a 120.4(5) . . ?
C32 C33 Ir1 69.0(3) . . ?
C34 C33 Ir1 72.3(3) . . ?
C34 C33 C32 108.9(4) . . ?
C38 C33 Ir1 126.7(4) . . ?
C38 C33 C32 124.3(5) . . ?
C38 C33 C34 126.8(5) . . ?
C35 C34 Ir1 69.4(3) . . ?
C33 C34 Ir1 71.3(3) . . ?
C33 C34 C35 108.1(4) . . ?
C39 C34 Ir1 128.9(4) . . ?
C39 C34 C35 124.9(5) . . ?
C39 C34 C33 126.8(5) . . ?
H13a C13a C12a 119.9(3) . . ?
C14a C13a C12a 120.2(5) . . ?
C14a C13a H13a 119.9(3) . . ?
H26 C26 C21 120.0(3) . . ?
C25 C26 C21 120.1(6) . . ?
C25 C26 H26 120.0(4) . . ?
H26a C26a C21a 120.1(3) . . ?
C25a C26a C21a 119.9(5) . . ?
C25a C26a H26a 120.1(3) . . ?
C25a C24a C23a 118.5(5) . . ?
C27a C24a C23a 121.3(6) . . ?
C27a C24a C25a 120.2(6) . . ?
C24a C23a C22a 121.5(6) . . ?
H23a C23a C22a 119.2(3) . . ?
H23a C23a C24a 119.2(4) . . ?
H22 C22 C21 120.0(4) . . ?
C23 C22 C21 119.9(7) . . ?
C23 C22 H22 120.0(4) . . ?
C24a C25a C26a 120.3(5) . . ?
H25a C25a C26a 119.8(3) . . ?
H25a C25a C24a 119.8(3) . . ?
N6 C5aa P1 111.5(4) . . ?
H5aa C5aa P1 109.3(2) . . ?
H5aa C5aa N6 109.3(3) . . ?
H5ab C5aa P1 109.32(17) . . ?
H5ab C5aa N6 109.3(3) . . ?
H5ab C5aa H5aa 108.0 . . ?
H36a C36 C31 109.5 . . ?
H36b C36 C31 109.5 . . ?
H36b C36 H36a 109.5 . . ?
H36c C36 C31 109.5 . . ?
H36c C36 H36a 109.5 . . ?
H36c C36 H36b 109.5 . . ?
H25 C25 C26 119.6(4) . . ?
C24 C25 C26 120.9(6) . . ?
C24 C25 H25 119.6(4) . . ?
N5 C28 N3 114.3(5) . . ?
H28a C28 N3 108.7(3) . . ?
H28a C28 N5 108.7(3) . . ?
H28b C28 N3 108.7(3) . . ?
H28b C28 N5 108.7(3) . . ?
H28b C28 H28a 107.6 . . ?
H39a C39 C34 109.5 . . ?
H39b C39 C34 109.5 . . ?
H39b C39 H39a 109.5 . . ?
H39c C39 C34 109.5 . . ?
H39c C39 H39a 109.5 . . ?
H39c C39 H39b 109.5 . . ?
C23 C24 C25 118.5(6) . . ?
C27 C24 C25 119.4(7) . . ?
C27 C24 C23 122.0(7) . . ?
H38a C38 C33 109.5 . . ?
H38b C38 C33 109.5 . . ?
H38b C38 H38a 109.5 . . ?
H38c C38 C33 109.5 . . ?
H38c C38 H38a 109.5 . . ?
H38c C38 H38b 109.5 . . ?
H40a C40 C35 109.5 . . ?
H40b C40 C35 109.5 . . ?
H40b C40 H40a 109.5 . . ?
H40c C40 C35 109.5 . . ?
H40c C40 H40a 109.5 . . ?
H40c C40 H40b 109.5 . . ?
N5 C4aa N6 114.5(5) . . ?
H4aa C4aa N6 108.6(3) . . ?
H4aa C4aa N5 108.6(3) . . ?
H4ab C4aa N6 108.6(3) . . ?
H4ab C4aa N5 108.6(3) . . ?
H4ab C4aa H4aa 107.6 . . ?
C12 C11 N1 125.7(5) . . ?
C16 C11 N1 114.5(5) . . ?
C16 C11 C12 119.8(6) . . ?
H15a C15a C16a 119.1(3) . . ?
C14a C15a C16a 121.7(5) . . ?
C14a C15a H15a 119.1(3) . . ?
H12 C12 C11 120.0(4) . . ?
C13 C12 C11 120.1(7) . . ?
C13 C12 H12 120.0(5) . . ?
C15a C14a C13a 119.0(5) . . ?
H14a C14a C13a 120.5(3) . . ?
H14a C14a C15a 120.5(3) . . ?
C24 C23 C22 121.2(6) . . ?
H23 C23 C22 119.4(4) . . ?
H23 C23 C24 119.4(4) . . ?
H16 C16 C11 120.6(4) . . ?
C15 C16 C11 118.7(8) . . ?
C15 C16 H16 120.6(5) . . ?
H27a C27a C24a 109.5 . . ?
H27b C27a C24a 109.5 . . ?
H27b C27a H27a 109.5 . . ?
H27c C27a C24a 109.5 . . ?
H27c C27a H27a 109.5 . . ?
H27c C27a H27b 109.5 . . ?
H27d C27 C24 109.5 . . ?
H27e C27 C24 109.5 . . ?
H27e C27 H27d 109.5 . . ?
H27f C27 C24 109.5 . . ?
H27f C27 H27d 109.5 . . ?
H27f C27 H27e 109.5 . . ?
H13 C13 C12 119.7(5) . . ?
C14 C13 C12 120.7(8) . . ?
C14 C13 H13 119.7(5) . . ?
H15 C15 C16 119.6(5) . . ?
C14 C15 C16 120.9(8) . . ?
C14 C15 H15 119.6(5) . . ?
C15 C14 C13 119.8(7) . . ?
H14 C14 C13 120.1(5) . . ?
H14 C14 C15 120.1(5) . . ?

loop_
_geom_bond_atom_site_label_1
_geom_bond_atom_site_label_2
_geom_bond_distance
_geom_bond_site_symmetry_2
_geom_bond_publ_flag
Ir1 S1a 2.3799(11) . ?
Ir1 P1 2.2765(12) . ?
Ir1 S1 2.3633(12) . ?
Ir1 C32 2.199(5) . ?
Ir1 C31 2.234(4) . ?
Ir1 C35 2.224(5) . ?
Ir1 C33 2.254(5) . ?
Ir1 C34 2.267(4) . ?
S1a C1a 1.759(5) . ?
S8 O14 1.437(4) . ?
S8 O13 1.446(4) . ?
S8 N2a 1.609(4) . ?
S8 C21a 1.767(6) . ?
P1 C30 1.849(5) . ?
P1 C3aa 1.833(5) . ?
P1 C5aa 1.840(6) . ?
S1 C1 1.727(5) . ?
S2 O2 1.435(4) . ?
S2 O1 1.445(4) . ?
S2 N2 1.610(4) . ?
S2 C21 1.770(6) . ?
N2a C1a 1.322(6) . ?
N1 H1 0.8600 . ?
N1 C1 1.362(6) . ?
N1 C11 1.418(7) . ?
N1a H1a 0.8600 . ?
N1a C11a 1.427(6) . ?
N1a C1a 1.346(6) . ?
N3 C6aa 1.473(7) . ?
N3 C30 1.458(7) . ?
N3 C28 1.473(7) . ?
N6 C6aa 1.470(7) . ?
N6 C5aa 1.462(8) . ?
N6 C4aa 1.453(9) . ?
N2 C1 1.318(6) . ?
N5 C3aa 1.480(7) . ?
N5 C28 1.477(7) . ?
N5 C4aa 1.470(8) . ?
C32 C31 1.444(7) . ?
C32 C37 1.503(7) . ?
C32 C33 1.447(7) . ?
C31 C35 1.435(7) . ?
C31 C36 1.484(8) . ?
C6aa H6aa 0.9700 . ?
C6aa H6ab 0.9700 . ?
C30 H30a 0.9700 . ?
C30 H30b 0.9700 . ?
C22a H22a 0.9300 . ?
C22a C21a 1.376(8) . ?
C22a C23a 1.384(8) . ?
C35 C34 1.465(7) . ?
C35 C40 1.472(8) . ?
C3aa H3aa 0.9700 . ?
C3aa H3ab 0.9700 . ?
C16a H16a 0.9300 . ?
C16a C11a 1.380(7) . ?
C16a C15a 1.386(8) . ?
C21 C26 1.393(8) . ?
C21 C22 1.380(8) . ?
C12a H12a 0.9300 . ?
C12a C11a 1.402(7) . ?
C12a C13a 1.382(8) . ?
C37 H37a 0.9600 . ?
C37 H37b 0.9600 . ?
C37 H37c 0.9600 . ?
C21a C26a 1.394(8) . ?
C33 C34 1.410(7) . ?
C33 C38 1.502(7) . ?
C34 C39 1.491(7) . ?
C13a H13a 0.9300 . ?
C13a C14a 1.389(9) . ?
C26 H26 0.9300 . ?
C26 C25 1.375(8) . ?
C26a H26a 0.9300 . ?
C26a C25a 1.381(8) . ?
C24a C23a 1.385(8) . ?
C24a C25a 1.403(9) . ?
C24a C27a 1.514(8) . ?
C23a H23a 0.9300 . ?
C22 H22 0.9300 . ?
C22 C23 1.390(9) . ?
C25a H25a 0.9300 . ?
C5aa H5aa 0.9700 . ?
C5aa H5ab 0.9700 . ?
C36 H36a 0.9600 . ?
C36 H36b 0.9600 . ?
C36 H36c 0.9600 . ?
C25 H25 0.9300 . ?
C25 C24 1.398(9) . ?
C28 H28a 0.9700 . ?
C28 H28b 0.9700 . ?
C39 H39a 0.9600 . ?
C39 H39b 0.9600 . ?
C39 H39c 0.9600 . ?
C24 C23 1.374(11) . ?
C24 C27 1.508(9) . ?
C38 H38a 0.9600 . ?
C38 H38b 0.9600 . ?
C38 H38c 0.9600 . ?
C40 H40a 0.9600 . ?
C40 H40b 0.9600 . ?
C40 H40c 0.9600 . ?
C4aa H4aa 0.9700 . ?
C4aa H4ab 0.9700 . ?
C11 C12 1.368(9) . ?
C11 C16 1.398(9) . ?
C15a H15a 0.9300 . ?
C15a C14a 1.387(8) . ?
C12 H12 0.9300 . ?
C12 C13 1.390(9) . ?
C14a H14a 0.9300 . ?
C23 H23 0.9300 . ?
C16 H16 0.9300 . ?
C16 C15 1.401(10) . ?
C27a H27a 0.9600 . ?
C27a H27b 0.9600 . ?
C27a H27c 0.9600 . ?
C27 H27d 0.9600 . ?
C27 H27e 0.9600 . ?
C27 H27f 0.9600 . ?
C13 H13 0.9300 . ?
C13 C14 1.366(13) . ?
C15 H15 0.9300 . ?
C15 C14 1.359(14) . ?
C14 H14 0.9300 . ?

loop_
_geom_torsion_atom_site_label_1
_geom_torsion_atom_site_label_2
_geom_torsion_atom_site_label_3
_geom_torsion_atom_site_label_4
_geom_torsion
_geom_torsion_site_symmetry_1
_geom_torsion_site_symmetry_2
_geom_torsion_site_symmetry_3
_geom_torsion_site_symmetry_4
_geom_torsion_publ_flag
Ir1 C32 C31 C35 60.6(3) . . . . ?
Ir1 C32 C31 C36 -125.8(3) . . . . ?
Ir1 C32 C33 C34 -61.7(3) . . . . ?
Ir1 C32 C33 C38 120.8(3) . . . . ?
Ir1 C31 C32 C37 120.4(3) . . . . ?
Ir1 C31 C32 C33 -65.2(3) . . . . ?
Ir1 C31 C35 C34 64.3(3) . . . . ?
Ir1 C31 C35 C40 -122.4(3) . . . . ?
Ir1 C35 C31 C32 -59.9(3) . . . . ?
Ir1 C35 C31 C36 126.6(3) . . . . ?
Ir1 C35 C34 C33 61.1(3) . . . . ?
Ir1 C35 C34 C39 -123.8(3) . . . . ?
Ir1 C33 C32 C31 64.7(3) . . . . ?
Ir1 C33 C32 C37 -120.8(3) . . . . ?
Ir1 C33 C34 C35 -59.9(3) . . . . ?
Ir1 C33 C34 C39 125.1(3) . . . . ?
Ir1 C34 C35 C31 -63.6(3) . . . . ?
Ir1 C34 C35 C40 122.9(3) . . . . ?
Ir1 C34 C33 C32 59.6(3) . . . . ?
Ir1 C34 C33 C38 -123.0(3) . . . . ?
S1a C1a N2a S8 -4.3(5) . . . . ?
S1a C1a N1a C11a 179.3(3) . . . . ?
S8 N2a C1a N1a 176.5(4) . . . . ?
S8 C21a C22a C23a -175.8(4) . . . . ?
S8 C21a C26a C25a 175.4(4) . . . . ?
P1 C30 N3 C6aa -60.3(4) . . . . ?
P1 C30 N3 C28 60.2(4) . . . . ?
P1 C3aa N5 C28 -60.9(4) . . . . ?
P1 C3aa N5 C4aa 59.6(4) . . . . ?
P1 C5aa N6 C6aa 62.3(4) . . . . ?
P1 C5aa N6 C4aa -59.9(5) . . . . ?
S1 C1 N1 C11 174.1(4) . . . . ?
S1 C1 N2 S2 3.4(4) . . . . ?
S2 N2 C1 N1 -177.9(4) . . . . ?
S2 C21 C26 C25 -178.3(4) . . . . ?
S2 C21 C22 C23 178.6(5) . . . . ?
N2a C1a N1a C11a -1.6(6) . . . . ?
N1 C11 C12 C13 -178.3(7) . . . . ?
N1 C11 C16 C15 176.6(7) . . . . ?
N1a C11a C16a C15a -176.7(5) . . . . ?
N1a C11a C12a C13a 176.9(5) . . . . ?
N3 C6aa N6 C5aa -68.3(6) . . . . ?
N3 C6aa N6 C4aa 55.5(6) . . . . ?
N3 C28 N5 C3aa 67.5(5) . . . . ?
N3 C28 N5 C4aa -54.7(5) . . . . ?
N6 C4aa N5 C3aa -67.3(5) . . . . ?
N6 C4aa N5 C28 54.8(5) . . . . ?
C32 C31 C35 C34 4.4(4) . . . . ?
C32 C31 C35 C40 177.8(4) . . . . ?
C32 C33 C34 C35 -0.3(4) . . . . ?
C32 C33 C34 C39 -175.3(4) . . . . ?
C31 C35 C34 C33 -2.5(4) . . . . ?
C31 C35 C34 C39 172.6(4) . . . . ?
C22a C21a C26a C25a -0.0(6) . . . . ?
C22a C23a C24a C25a -1.7(7) . . . . ?
C22a C23a C24a C27a 177.1(6) . . . . ?
C35 C34 C33 C38 177.1(4) . . . . ?
C16a C11a C12a C13a 0.9(6) . . . . ?
C16a C15a C14a C13a 1.7(7) . . . . ?
C21 C26 C25 C24 -0.7(6) . . . . ?
C21 C22 C23 C24 0.2(7) . . . . ?
C12a C13a C14a C15a -1.7(7) . . . . ?
C21a C26a C25a C24a -0.5(6) . . . . ?
C26 C25 C24 C23 0.5(7) . . . . ?
C26 C25 C24 C27 -177.2(6) . . . . ?
C26a C25a C24a C23a 1.3(6) . . . . ?
C26a C25a C24a C27a -177.5(6) . . . . ?
C22 C23 C24 C25 -0.2(7) . . . . ?
C22 C23 C24 C27 177.4(6) . . . . ?
C11 C12 C13 C14 0.0(9) . . . . ?
C11 C16 C15 C14 3.6(10) . . . . ?
C12 C13 C14 C15 0.6(11) . . . . ?
C16 C15 C14 C13 -2.5(13) . . . . ?

loop_
_smtbx_masks_void_nr
_smtbx_masks_void_average_x
_smtbx_masks_void_average_y
_smtbx_masks_void_average_z
_smtbx_masks_void_volume
_smtbx_masks_void_count_electrons
_smtbx_masks_void_content
1 0.102 0.000 0.500 537.2 141.2 '6 H2O,4 Methanol'
2 0.008 0.500 0.000 537.2 141.2 '6 H2O,4 Methanol'
